data_7130254
loop_
_publ_author_name
'Poskin, Thomas J.'
'Piscelli, Bruno A.'
'Yoshida, Keigo'
'Cordes, David Bradford'
'Slawin, Alexandra'
'Cormanich, Rodrigo A.'
'Yamada, Shigeyuki'
'O'Hagan, David'

_publ_section_title
;
 Janus faced fluorocyclohexanes for supramolecular assembly: Synthesis and
 solid state structures of equatorial mono-, di- and tri alkylated
 cyclohexanes and with tri-axial C-F bonds to impart polarity.
;
_journal_name_full 'Chemical Communications'
_journal_paper_doi 10.1039/D2CC03010A
_journal_year 2022
_chemical_formula_moiety 'C24 H45 F3'
_chemical_formula_sum 'C24 H45 F3'
_chemical_formula_weight 390.61
_space_group_crystal_system monoclinic
_space_group_IT_number 14
_space_group_name_Hall '-P 2ybc'
_space_group_name_H-M_alt 'P 1 21/c 1'
_atom_sites_solution_hydrogens geom
_atom_sites_solution_primary direct
_atom_sites_solution_secondary difmap
_audit_creation_date 2021-05-20
_audit_creation_method 'by CrystalStructure 4.3'
_audit_update_record
;
2022-05-23 deposited with the CCDC.	2022-06-20 downloaded from the CCDC.
;
_cell_angle_alpha 90.0000
_cell_angle_beta 95.933(5)
_cell_angle_gamma 90.0000
_cell_formula_units_Z 4
_cell_length_a 19.3963(11)
_cell_length_b 4.7331(3)
_cell_length_c 26.5239(15)
_cell_measurement_reflns_used 10465
_cell_measurement_temperature 125
_cell_measurement_theta_max 75.16
_cell_measurement_theta_min 3.37
_cell_volume 2422.0(2)
_computing_cell_refinement 'CrysAlisPro 1.171.39.8d (Rigaku OD, 2015)'
_computing_data_collection 'CrysAlisPro 1.171.39.8d (Rigaku OD, 2015)'
_computing_data_reduction 'CrysAlisPro 1.171.39.8d (Rigaku OD, 2015)'
_computing_molecular_graphics 'CrystalStructure 4.3'
_computing_publication_material 'CrystalStructure 4.3 (Rigaku, 2019)'
_computing_structure_refinement 'SHELXL Version 2018/3 (Sheldrick, 2008)'
_computing_structure_solution 'SHELXT Version 2018/2 (Sheldrick, 2014)'
_diffrn_ambient_temperature 125
_diffrn_detector_area_resol_mean 5.811
_diffrn_measured_fraction_theta_full 0.993
_diffrn_measured_fraction_theta_max 0.978
_diffrn_measurement_device_type 'Rigaku XtaLAB P200'
_diffrn_measurement_method \w
_diffrn_radiation_type 'Cu K\a'
_diffrn_radiation_wavelength 1.54184
_diffrn_reflns_av_R_equivalents 0.0759
_diffrn_reflns_av_unetI/netI 0.0346
_diffrn_reflns_Laue_measured_fraction_full 0.993
_diffrn_reflns_Laue_measured_fraction_max 0.978
_diffrn_reflns_limit_h_max 24
_diffrn_reflns_limit_h_min -24
_diffrn_reflns_limit_k_max 5
_diffrn_reflns_limit_k_min -5
_diffrn_reflns_limit_l_max 32
_diffrn_reflns_limit_l_min -32
_diffrn_reflns_number 25361
_diffrn_reflns_point_group_measured_fraction_full 0.993
_diffrn_reflns_point_group_measured_fraction_max 0.978
_diffrn_reflns_theta_full 67.684
_diffrn_reflns_theta_max 75.719
_diffrn_reflns_theta_min 2.290
_diffrn_standards_number 0
_exptl_absorpt_coefficient_mu 0.608
_exptl_absorpt_correction_T_max 0.994
_exptl_absorpt_correction_T_min 0.376
_exptl_absorpt_correction_type multi-scan
_exptl_absorpt_process_details
;
CrysAlisPro 1.171.39.8d (Rigaku Oxford Diffraction, 2015)
Empirical absorption correction using spherical harmonics,
 implemented in SCALE3 ABSPACK scaling algorithm.
;
_exptl_crystal_colour colourless
_exptl_crystal_density_diffrn 1.071
_exptl_crystal_density_method 'not measured'
_exptl_crystal_description needle
_exptl_crystal_F_000 864.00
_exptl_crystal_recrystallization_method 'Re-crystallisation from solvent: Dichloromethane/diethyl ether'
_exptl_crystal_size_max 0.150
_exptl_crystal_size_mid 0.020
_exptl_crystal_size_min 0.010
_refine_diff_density_max 1.07
_refine_diff_density_min -0.34
_refine_ls_extinction_method none
_refine_ls_goodness_of_fit_ref 1.056
_refine_ls_hydrogen_treatment constr
_refine_ls_number_parameters 250
_refine_ls_number_reflns 4901
_refine_ls_number_restraints 0
_refine_ls_R_factor_all 0.0942
_refine_ls_R_factor_gt 0.0850
_refine_ls_shift/su_max 0.001
_refine_ls_structure_factor_coef Fsqd
_refine_ls_weighting_details 'w = 1/[\s^2^(Fo^2^)+(0.1817P)^2^+0.5317P] where P=(Fo^2^+2Fc^2^)/3'
_refine_ls_weighting_scheme calc
_refine_ls_wR_factor_gt 0.2468
_refine_ls_wR_factor_ref 0.2604
_reflns_Friedel_coverage 0.000
_reflns_number_gt 3943
_reflns_number_total 4901
_reflns_threshold_expression F^2^>2.0\s(F^2^)
_cod_data_source_file d2cc03010a2.cif
_cod_data_source_block 16d
_cod_original_sg_symbol_H-M P21/c
_cod_database_code 7130254

loop_
_space_group_symop_id
_space_group_symop_operation_xyz
1 +X,+Y,+Z
2 -X,1/2+Y,1/2-Z
3 -X,-Y,-Z
4 +X,-1/2-Y,-1/2+Z

loop_
_atom_site_label
_atom_site_type_symbol
_atom_site_fract_x
_atom_site_fract_y
_atom_site_fract_z
_atom_site_U_iso_or_equiv
_atom_site_adp_type
_atom_site_occupancy
_atom_site_site_symmetry_order
_atom_site_calc_flag
_atom_site_refinement_flags_posn
_atom_site_refinement_flags_adp
_atom_site_refinement_flags_occupancy
_atom_site_disorder_assembly
_atom_site_disorder_group
F2 F 0.71528(6) 0.1950(3) 0.32858(4) 0.0434(3) Uani 1 1 d . . . . .
F4 F 0.86106(5) 0.1986(3) 0.32116(4) 0.0415(3) Uani 1 1 d . . . . .
F6 F 0.76558(5) 0.1992(3) 0.22758(4) 0.0431(3) Uani 1 1 d . . . . .
C1 C 0.70846(9) 0.5725(5) 0.26833(7) 0.0395(5) Uani 1 1 d . . . . .
H1 H 0.705645 0.783449 0.267536 0.047 Uiso 1 1 calc R U . . .
C2 C 0.72202(10) 0.4928(4) 0.32385(8) 0.0380(5) Uani 1 1 d . . . . .
H2 H 0.685890 0.584996 0.342559 0.046 Uiso 1 1 calc R U . . .
C3 C 0.79283(9) 0.5782(5) 0.34909(7) 0.0384(4) Uani 1 1 d . . . . .
H3 H 0.792826 0.789375 0.350315 0.046 Uiso 1 1 calc R U . . .
C4 C 0.85107(10) 0.4956(4) 0.31777(7) 0.0370(4) Uani 1 1 d . . . . .
H4 H 0.894580 0.589816 0.332758 0.044 Uiso 1 1 calc R U . . .
C5 C 0.83885(10) 0.5777(5) 0.26217(7) 0.0383(4) Uani 1 1 d . . . . .
H5 H 0.840362 0.788850 0.261349 0.046 Uiso 1 1 calc R U . . .
C6 C 0.76724(10) 0.4948(4) 0.23718(8) 0.0371(4) Uani 1 1 d . . . . .
H6 H 0.759365 0.595044 0.203898 0.045 Uiso 1 1 calc R U . . .
C7 C 0.63667(10) 0.4667(5) 0.24656(8) 0.0449(5) Uani 1 1 d . . . . .
H7A H 0.637598 0.257558 0.246391 0.054 Uiso 1 1 calc R U . . .
H7B H 0.602590 0.525589 0.269827 0.054 Uiso 1 1 calc R U . . .
C8 C 0.61089(10) 0.5664(5) 0.19366(8) 0.0466(5) Uani 1 1 d . . . . .
H8A H 0.640200 0.484073 0.168995 0.056 Uiso 1 1 calc R U . . .
H8B H 0.614871 0.774654 0.191976 0.056 Uiso 1 1 calc R U . . .
C9 C 0.53533(10) 0.4799(5) 0.17943(9) 0.0488(5) Uani 1 1 d . . . . .
H9A H 0.532712 0.271091 0.180227 0.059 Uiso 1 1 calc R U . . .
H9B H 0.507456 0.552386 0.205870 0.059 Uiso 1 1 calc R U . . .
C10 C 0.50192(12) 0.5797(6) 0.12825(9) 0.0541(6) Uani 1 1 d . . . . .
H10 H 0.504746 0.790601 0.127369 0.065 Uiso 1 1 calc R U . . .
C11 C 0.53752(14) 0.4643(7) 0.08452(10) 0.0678(8) Uani 1 1 d . . . . .
H11A H 0.535876 0.257346 0.084990 0.081 Uiso 1 1 calc R U . . .
H11B H 0.585939 0.526878 0.087742 0.081 Uiso 1 1 calc R U . . .
H11C H 0.513832 0.533735 0.052490 0.081 Uiso 1 1 calc R U . . .
C12 C 0.42528(12) 0.4954(7) 0.12152(11) 0.0687(8) Uani 1 1 d . . . . .
H12A H 0.401782 0.575168 0.149250 0.082 Uiso 1 1 calc R U . . .
H12B H 0.421396 0.289006 0.121936 0.082 Uiso 1 1 calc R U . . .
H12C H 0.403641 0.568116 0.089083 0.082 Uiso 1 1 calc R U . . .
C13 C 0.80523(10) 0.4784(5) 0.40430(7) 0.0417(5) Uani 1 1 d . . . . .
H13A H 0.807355 0.269410 0.404682 0.050 Uiso 1 1 calc R U . . .
H13B H 0.850859 0.549749 0.419129 0.050 Uiso 1 1 calc R U . . .
C14 C 0.75039(12) 0.5730(5) 0.43758(8) 0.0491(5) Uani 1 1 d . . . . .
H14A H 0.748189 0.781975 0.437279 0.059 Uiso 1 1 calc R U . . .
H14B H 0.704728 0.501231 0.422901 0.059 Uiso 1 1 calc R U . . .
C15 C 0.76346(13) 0.4730(5) 0.49204(8) 0.0516(6) Uani 1 1 d . . . . .
H15A H 0.809947 0.538895 0.506117 0.062 Uiso 1 1 calc R U . . .
H15B H 0.764202 0.263898 0.492204 0.062 Uiso 1 1 calc R U . . .
C16 C 0.71053(15) 0.5729(6) 0.52693(9) 0.0613(7) Uani 1 1 d . . . . .
H16 H 0.712126 0.784047 0.527389 0.074 Uiso 1 1 calc R U . . .
C17 C 0.63685(16) 0.4880(7) 0.50775(12) 0.0716(8) Uani 1 1 d . . . . .
H17A H 0.633341 0.281485 0.506683 0.086 Uiso 1 1 calc R U . . .
H17B H 0.625029 0.564591 0.473626 0.086 Uiso 1 1 calc R U . . .
H17C H 0.604706 0.563194 0.530586 0.086 Uiso 1 1 calc R U . . .
C18 C 0.72886(19) 0.4731(7) 0.58113(10) 0.0741(9) Uani 1 1 d . . . . .
H18A H 0.776179 0.532569 0.592952 0.089 Uiso 1 1 calc R U . . .
H18B H 0.725797 0.266635 0.582401 0.089 Uiso 1 1 calc R U . . .
H18C H 0.696421 0.555900 0.602969 0.089 Uiso 1 1 calc R U . . .
C19 C 0.89837(10) 0.4770(5) 0.23304(7) 0.0416(5) Uani 1 1 d . . . . .
H19A H 0.942598 0.543433 0.251143 0.050 Uiso 1 1 calc R U . . .
H19B H 0.899143 0.267880 0.233445 0.050 Uiso 1 1 calc R U . . .
C20 C 0.89479(11) 0.5759(5) 0.17828(8) 0.0462(5) Uani 1 1 d . . . . .
H20A H 0.891314 0.784558 0.177391 0.055 Uiso 1 1 calc R U . . .
H20B H 0.852352 0.498543 0.159271 0.055 Uiso 1 1 calc R U . . .
C21 C 0.95762(10) 0.4851(5) 0.15220(8) 0.0456(5) Uani 1 1 d . . . . .
H21A H 0.999967 0.550722 0.172924 0.055 Uiso 1 1 calc R U . . .
H21B H 0.959079 0.276046 0.151519 0.055 Uiso 1 1 calc R U . . .
C22 C 0.95959(14) 0.5933(6) 0.09836(9) 0.0564(6) Uani 1 1 d . . . . .
H22 H 0.957889 0.804377 0.099065 0.068 Uiso 1 1 calc R U . . .
C23 C 1.02634(13) 0.5039(7) 0.07683(9) 0.0670(8) Uani 1 1 d . . . . .
H23A H 1.026963 0.297950 0.073062 0.080 Uiso 1 1 calc R U . . .
H23B H 1.066366 0.563575 0.099962 0.080 Uiso 1 1 calc R U . . .
H23C H 1.028520 0.592780 0.043665 0.080 Uiso 1 1 calc R U . . .
C24 C 0.89775(14) 0.4872(8) 0.06310(10) 0.0764(10) Uani 1 1 d . . . . .
H24A H 0.854615 0.544465 0.076465 0.092 Uiso 1 1 calc R U . . .
H24B H 0.899523 0.280685 0.060945 0.092 Uiso 1 1 calc R U . . .
H24C H 0.899431 0.568453 0.029262 0.092 Uiso 1 1 calc R U . . .

loop_
_atom_site_aniso_label
_atom_site_aniso_U_11
_atom_site_aniso_U_22
_atom_site_aniso_U_33
_atom_site_aniso_U_23
_atom_site_aniso_U_13
_atom_site_aniso_U_12
F2 0.0331(6) 0.0455(7) 0.0513(7) 0.0037(5) 0.0028(5) -0.0034(5)
F4 0.0323(6) 0.0465(7) 0.0453(6) 0.0026(5) 0.0022(5) 0.0050(4)
F6 0.0343(6) 0.0450(7) 0.0493(7) -0.0043(5) 0.0018(5) -0.0013(4)
C1 0.0257(9) 0.0461(11) 0.0460(10) 0.0003(8) 0.0000(7) -0.0003(7)
C2 0.0280(9) 0.0418(11) 0.0443(10) -0.0002(7) 0.0036(8) 0.0002(7)
C3 0.0280(9) 0.0465(11) 0.0407(10) -0.0003(8) 0.0029(7) 0.0002(7)
C4 0.0274(9) 0.0432(11) 0.0402(10) 0.0001(7) 0.0020(7) -0.0029(7)
C5 0.0272(9) 0.0462(11) 0.0412(10) 0.0010(8) 0.0016(7) -0.0015(7)
C6 0.0300(9) 0.0399(10) 0.0408(9) 0.0014(7) 0.0001(7) -0.0006(7)
C7 0.0270(9) 0.0577(13) 0.0491(11) 0.0006(9) -0.0002(8) 0.0004(8)
C8 0.0311(10) 0.0593(13) 0.0480(11) -0.0011(9) -0.0025(8) -0.0005(9)
C9 0.0279(10) 0.0663(14) 0.0515(12) -0.0022(9) 0.0005(9) 0.0023(9)
C10 0.0390(11) 0.0606(14) 0.0594(13) -0.0008(10) -0.0103(10) 0.0030(10)
C11 0.0444(13) 0.106(2) 0.0518(13) 0.0023(13) 0.0012(11) -0.0110(13)
C12 0.0325(12) 0.109(2) 0.0621(15) -0.0074(14) -0.0062(10) 0.0074(12)
C13 0.0324(10) 0.0527(12) 0.0398(10) -0.0006(8) 0.0026(8) -0.0009(8)
C14 0.0453(12) 0.0574(13) 0.0458(11) 0.0009(9) 0.0103(9) 0.0025(10)
C15 0.0486(13) 0.0630(14) 0.0435(11) -0.0010(9) 0.0069(9) -0.0046(10)
C16 0.0741(17) 0.0608(15) 0.0525(13) -0.0013(11) 0.0232(12) -0.0007(13)
C17 0.0619(17) 0.092(2) 0.0649(16) 0.0101(14) 0.0267(14) 0.0113(14)
C18 0.090(2) 0.089(2) 0.0462(13) -0.0058(12) 0.0217(14) -0.0114(16)
C19 0.0278(9) 0.0566(12) 0.0404(10) 0.0004(8) 0.0038(8) -0.0018(8)
C20 0.0398(11) 0.0574(13) 0.0420(10) 0.0009(9) 0.0067(8) 0.0017(9)
C21 0.0293(10) 0.0659(14) 0.0418(10) -0.0034(9) 0.0045(8) -0.0051(8)
C22 0.0618(15) 0.0632(15) 0.0465(12) -0.0023(10) 0.0161(10) -0.0023(12)
C23 0.0389(12) 0.117(2) 0.0454(12) -0.0099(13) 0.0077(10) -0.0173(13)
C24 0.0456(14) 0.138(3) 0.0455(13) 0.0031(14) 0.0028(11) 0.0233(15)

loop_
_atom_type_symbol
_atom_type_description
_atom_type_scat_dispersion_real
_atom_type_scat_dispersion_imag
_atom_type_scat_source
C C 0.0181 0.0091
;
International Tables for Crystallography
(Vol. C, Tables 4.2.6.8 and 6.1.1.4)
;
H H 0.0000 0.0000
;
International Tables for Crystallography
(Vol. C, Table 6.1.1.4)
;
F F 0.0727 0.0534
;
International Tables for Crystallography
(Vol. C, Tables 4.2.6.8 and 6.1.1.4)
;

loop_
_geom_angle_atom_site_label_1
_geom_angle_atom_site_label_2
_geom_angle_atom_site_label_3
_geom_angle
_geom_angle_site_symmetry_1
_geom_angle_site_symmetry_3
_geom_angle_publ_flag
C2 C1 C6 113.75(16) . . ?
C2 C1 C7 110.10(16) . . ?
C6 C1 C7 114.74(17) . . ?
C2 C1 H1 105.8 . . ?
C6 C1 H1 105.8 . . ?
C7 C1 H1 105.8 . . ?
F2 C2 C1 108.91(16) . . ?
F2 C2 C3 108.18(15) . . ?
C1 C2 C3 114.83(16) . . ?
F2 C2 H2 108.2 . . ?
C1 C2 H2 108.2 . . ?
C3 C2 H2 108.2 . . ?
C2 C3 C4 112.30(16) . . ?
C2 C3 C13 112.59(16) . . ?
C4 C3 C13 112.97(16) . . ?
C2 C3 H3 106.1 . . ?
C4 C3 H3 106.1 . . ?
C13 C3 H3 106.1 . . ?
F4 C4 C5 108.73(16) . . ?
F4 C4 C3 108.91(15) . . ?
C5 C4 C3 114.46(16) . . ?
F4 C4 H4 108.2 . . ?
C5 C4 H4 108.2 . . ?
C3 C4 H4 108.2 . . ?
C4 C5 C6 113.51(16) . . ?
C4 C5 C19 111.11(16) . . ?
C6 C5 C19 113.61(16) . . ?
C4 C5 H5 106.0 . . ?
C6 C5 H5 106.0 . . ?
C19 C5 H5 106.0 . . ?
F6 C6 C1 109.33(15) . . ?
F6 C6 C5 109.48(15) . . ?
C1 C6 C5 113.66(16) . . ?
F6 C6 H6 108.1 . . ?
C1 C6 H6 108.1 . . ?
C5 C6 H6 108.1 . . ?
C8 C7 C1 116.51(18) . . ?
C8 C7 H7A 108.2 . . ?
C1 C7 H7A 108.2 . . ?
C8 C7 H7B 108.2 . . ?
C1 C7 H7B 108.2 . . ?
H7A C7 H7B 107.3 . . ?
C7 C8 C9 111.15(18) . . ?
C7 C8 H8A 109.4 . . ?
C9 C8 H8A 109.4 . . ?
C7 C8 H8B 109.4 . . ?
C9 C8 H8B 109.4 . . ?
H8A C8 H8B 108.0 . . ?
C10 C9 C8 116.5(2) . . ?
C10 C9 H9A 108.2 . . ?
C8 C9 H9A 108.2 . . ?
C10 C9 H9B 108.2 . . ?
C8 C9 H9B 108.2 . . ?
H9A C9 H9B 107.3 . . ?
C11 C10 C9 112.8(2) . . ?
C11 C10 C12 109.3(2) . . ?
C9 C10 C12 110.0(2) . . ?
C11 C10 H10 108.2 . . ?
C9 C10 H10 108.2 . . ?
C12 C10 H10 108.2 . . ?
C10 C11 H11A 109.5 . . ?
C10 C11 H11B 109.5 . . ?
H11A C11 H11B 109.5 . . ?
C10 C11 H11C 109.5 . . ?
H11A C11 H11C 109.5 . . ?
H11B C11 H11C 109.5 . . ?
C10 C12 H12A 109.5 . . ?
C10 C12 H12B 109.5 . . ?
H12A C12 H12B 109.5 . . ?
C10 C12 H12C 109.5 . . ?
H12A C12 H12C 109.5 . . ?
H12B C12 H12C 109.5 . . ?
C14 C13 C3 114.46(17) . . ?
C14 C13 H13A 108.6 . . ?
C3 C13 H13A 108.6 . . ?
C14 C13 H13B 108.6 . . ?
C3 C13 H13B 108.6 . . ?
H13A C13 H13B 107.6 . . ?
C15 C14 C13 113.80(19) . . ?
C15 C14 H14A 108.8 . . ?
C13 C14 H14A 108.8 . . ?
C15 C14 H14B 108.8 . . ?
C13 C14 H14B 108.8 . . ?
H14A C14 H14B 107.7 . . ?
C14 C15 C16 115.1(2) . . ?
C14 C15 H15A 108.5 . . ?
C16 C15 H15A 108.5 . . ?
C14 C15 H15B 108.5 . . ?
C16 C15 H15B 108.5 . . ?
H15A C15 H15B 107.5 . . ?
C17 C16 C18 110.7(2) . . ?
C17 C16 C15 112.5(2) . . ?
C18 C16 C15 111.8(2) . . ?
C17 C16 H16 107.2 . . ?
C18 C16 H16 107.2 . . ?
C15 C16 H16 107.2 . . ?
C16 C17 H17A 109.5 . . ?
C16 C17 H17B 109.5 . . ?
H17A C17 H17B 109.5 . . ?
C16 C17 H17C 109.5 . . ?
H17A C17 H17C 109.5 . . ?
H17B C17 H17C 109.5 . . ?
C16 C18 H18A 109.5 . . ?
C16 C18 H18B 109.5 . . ?
H18A C18 H18B 109.5 . . ?
C16 C18 H18C 109.5 . . ?
H18A C18 H18C 109.5 . . ?
H18B C18 H18C 109.5 . . ?
C20 C19 C5 115.09(17) . . ?
C20 C19 H19A 108.5 . . ?
C5 C19 H19A 108.5 . . ?
C20 C19 H19B 108.5 . . ?
C5 C19 H19B 108.5 . . ?
H19A C19 H19B 107.5 . . ?
C19 C20 C21 112.77(18) . . ?
C19 C20 H20A 109.0 . . ?
C21 C20 H20A 109.0 . . ?
C19 C20 H20B 109.0 . . ?
C21 C20 H20B 109.0 . . ?
H20A C20 H20B 107.8 . . ?
C22 C21 C20 115.5(2) . . ?
C22 C21 H21A 108.4 . . ?
C20 C21 H21A 108.4 . . ?
C22 C21 H21B 108.4 . . ?
C20 C21 H21B 108.4 . . ?
H21A C21 H21B 107.5 . . ?
C21 C22 C24 111.7(2) . . ?
C21 C22 C23 111.2(2) . . ?
C24 C22 C23 108.8(2) . . ?
C21 C22 H22 108.3 . . ?
C24 C22 H22 108.3 . . ?
C23 C22 H22 108.3 . . ?
C22 C23 H23A 109.5 . . ?
C22 C23 H23B 109.5 . . ?
H23A C23 H23B 109.5 . . ?
C22 C23 H23C 109.5 . . ?
H23A C23 H23C 109.5 . . ?
H23B C23 H23C 109.5 . . ?
C22 C24 H24A 109.5 . . ?
C22 C24 H24B 109.5 . . ?
H24A C24 H24B 109.5 . . ?
C22 C24 H24C 109.5 . . ?
H24A C24 H24C 109.5 . . ?
H24B C24 H24C 109.5 . . ?

loop_
_geom_bond_atom_site_label_1
_geom_bond_atom_site_label_2
_geom_bond_distance
_geom_bond_site_symmetry_2
_geom_bond_publ_flag
F2 C2 1.422(2) . ?
F4 C4 1.420(2) . ?
F6 C6 1.422(2) . ?
C1 C2 1.517(3) . ?
C1 C6 1.521(3) . ?
C1 C7 1.535(3) . ?
C1 H1 1.0000 . ?
C2 C3 1.519(3) . ?
C2 H2 1.0000 . ?
C3 C4 1.521(3) . ?
C3 C13 1.534(3) . ?
C3 H3 1.0000 . ?
C4 C5 1.520(3) . ?
C4 H4 1.0000 . ?
C5 C6 1.527(3) . ?
C5 C19 1.530(3) . ?
C5 H5 1.0000 . ?
C6 H6 1.0000 . ?
C7 C8 1.515(3) . ?
C7 H7A 0.9900 . ?
C7 H7B 0.9900 . ?
C8 C9 1.531(3) . ?
C8 H8A 0.9900 . ?
C8 H8B 0.9900 . ?
C9 C10 1.518(3) . ?
C9 H9A 0.9900 . ?
C9 H9B 0.9900 . ?
C10 C11 1.512(4) . ?
C10 C12 1.532(3) . ?
C10 H10 1.0000 . ?
C11 H11A 0.9800 . ?
C11 H11B 0.9800 . ?
C11 H11C 0.9800 . ?
C12 H12A 0.9800 . ?
C12 H12B 0.9800 . ?
C12 H12C 0.9800 . ?
C13 C14 1.518(3) . ?
C13 H13A 0.9900 . ?
C13 H13B 0.9900 . ?
C14 C15 1.516(3) . ?
C14 H14A 0.9900 . ?
C14 H14B 0.9900 . ?
C15 C16 1.526(3) . ?
C15 H15A 0.9900 . ?
C15 H15B 0.9900 . ?
C16 C17 1.521(4) . ?
C16 C18 1.520(4) . ?
C16 H16 1.0000 . ?
C17 H17A 0.9800 . ?
C17 H17B 0.9800 . ?
C17 H17C 0.9800 . ?
C18 H18A 0.9800 . ?
C18 H18B 0.9800 . ?
C18 H18C 0.9800 . ?
C19 C20 1.521(3) . ?
C19 H19A 0.9900 . ?
C19 H19B 0.9900 . ?
C20 C21 1.524(3) . ?
C20 H20A 0.9900 . ?
C20 H20B 0.9900 . ?
C21 C22 1.521(3) . ?
C21 H21A 0.9900 . ?
C21 H21B 0.9900 . ?
C22 C24 1.528(4) . ?
C22 C23 1.528(4) . ?
C22 H22 1.0000 . ?
C23 H23A 0.9800 . ?
C23 H23B 0.9800 . ?
C23 H23C 0.9800 . ?
C24 H24A 0.9800 . ?
C24 H24B 0.9800 . ?
C24 H24C 0.9800 . ?

loop_
_geom_torsion_atom_site_label_1
_geom_torsion_atom_site_label_2
_geom_torsion_atom_site_label_3
_geom_torsion_atom_site_label_4
_geom_torsion
_geom_torsion_site_symmetry_1
_geom_torsion_site_symmetry_2
_geom_torsion_site_symmetry_3
_geom_torsion_site_symmetry_4
_geom_torsion_publ_flag
C6 C1 C2 F2 -73.8(2) . . . . ?
C7 C1 C2 F2 56.6(2) . . . . ?
C6 C1 C2 C3 47.6(2) . . . . ?
C7 C1 C2 C3 178.02(17) . . . . ?
F2 C2 C3 C4 73.8(2) . . . . ?
C1 C2 C3 C4 -48.0(2) . . . . ?
F2 C2 C3 C13 -55.0(2) . . . . ?
C1 C2 C3 C13 -176.89(17) . . . . ?
C2 C3 C4 F4 -73.6(2) . . . . ?
C13 C3 C4 F4 55.1(2) . . . . ?
C2 C3 C4 C5 48.3(2) . . . . ?
C13 C3 C4 C5 177.00(16) . . . . ?
F4 C4 C5 C6 73.7(2) . . . . ?
C3 C4 C5 C6 -48.3(2) . . . . ?
F4 C4 C5 C19 -55.8(2) . . . . ?
C3 C4 C5 C19 -177.78(16) . . . . ?
C2 C1 C6 F6 76.2(2) . . . . ?
C7 C1 C6 F6 -51.8(2) . . . . ?
C2 C1 C6 C5 -46.4(2) . . . . ?
C7 C1 C6 C5 -174.46(17) . . . . ?
C4 C5 C6 F6 -75.8(2) . . . . ?
C19 C5 C6 F6 52.5(2) . . . . ?
C4 C5 C6 C1 46.8(2) . . . . ?
C19 C5 C6 C1 175.04(16) . . . . ?
C2 C1 C7 C8 171.28(18) . . . . ?
C6 C1 C7 C8 -58.9(3) . . . . ?
C1 C7 C8 C9 -172.21(18) . . . . ?
C7 C8 C9 C10 177.0(2) . . . . ?
C8 C9 C10 C11 61.9(3) . . . . ?
C8 C9 C10 C12 -175.7(2) . . . . ?
C2 C3 C13 C14 -55.2(3) . . . . ?
C4 C3 C13 C14 176.32(17) . . . . ?
C3 C13 C14 C15 -179.91(18) . . . . ?
C13 C14 C15 C16 178.0(2) . . . . ?
C14 C15 C16 C17 56.8(3) . . . . ?
C14 C15 C16 C18 -177.8(2) . . . . ?
C4 C5 C19 C20 -173.79(17) . . . . ?
C6 C5 C19 C20 56.8(3) . . . . ?
C5 C19 C20 C21 176.35(17) . . . . ?
C19 C20 C21 C22 -176.21(19) . . . . ?
C20 C21 C22 C24 -61.3(3) . . . . ?
C20 C21 C22 C23 176.9(2) . . . . ?
